data_4331848
loop_
_publ_author_name
'Spijksma, Gerald I.'
'Bouwmeester, Henny J. M.'
'Blank, Dave H. A.'
'Fischer, Andreas'
'Henry, Marc'
'Kessler, Vadim G.'

_publ_section_title
;
 Chemistry of 2,2,6,6,-Tetramethyl-3,5-heptanedione (Hthd) Modification of
 Zirconium and Hafnium Propoxide Precursors
;
_journal_issue 13
_journal_name_full 'Inorganic Chemistry'
_journal_page_first 4938
_journal_page_last 4950
_journal_paper_doi 10.1021/ic051674j
_journal_volume 45
_journal_year 2006
_chemical_formula_sum 'C36 H64 O7 Zr'
_chemical_formula_weight 700.09
_chemical_name_systematic
; 
 ? 
;
_space_group_IT_number 14
_symmetry_cell_setting monoclinic
_symmetry_space_group_name_Hall '-P 2ybc'
_symmetry_space_group_name_H-M 'P 1 21/c 1'
_atom_sites_solution_hydrogens geom
_atom_sites_solution_primary direct
_atom_sites_solution_secondary difmap
_audit_creation_method SHELXL-97
_cell_angle_alpha 90.00
_cell_angle_beta 99.878(5)
_cell_angle_gamma 90.00
_cell_formula_units_Z 4
_cell_length_a 10.153(3)
_cell_length_b 20.995(5)
_cell_length_c 18.928(5)
_cell_measurement_reflns_used 718(I>10sigma(I))
_cell_measurement_temperature 295(2)
_cell_measurement_theta_max 20.00
_cell_measurement_theta_min 1.46
_cell_volume 3974.9(18)
_computing_cell_refinement 'Bruker SAINTPLUS'
_computing_data_collection 'Bruker SMART'
_computing_data_reduction 'Bruker SAINTPLUS'
_computing_molecular_graphics 'Bruker SHELXTL-NT'
_computing_publication_material 'Bruker SHELXTL-NT'
_computing_structure_refinement 'SHELXL-97 (Sheldrick, 1997)'
_computing_structure_solution 'SHELXS-97 (Sheldrick, 1990)'
_diffrn_ambient_temperature 295(2)
_diffrn_measured_fraction_theta_full 0.999
_diffrn_measured_fraction_theta_max 0.999
_diffrn_measurement_device_type 'Bruker SMART CCD 1k'
_diffrn_measurement_method 'Bruker SMART'
_diffrn_radiation_monochromator graphite
_diffrn_radiation_source 'fine-focus sealed tube'
_diffrn_radiation_type MoK\a
_diffrn_radiation_wavelength 0.71073
_diffrn_reflns_av_R_equivalents 0.0782
_diffrn_reflns_av_sigmaI/netI 0.0755
_diffrn_reflns_limit_h_max 6
_diffrn_reflns_limit_h_min -9
_diffrn_reflns_limit_k_max 20
_diffrn_reflns_limit_k_min -20
_diffrn_reflns_limit_l_max 18
_diffrn_reflns_limit_l_min -18
_diffrn_reflns_number 12110
_diffrn_reflns_theta_full 20.00
_diffrn_reflns_theta_max 20.00
_diffrn_reflns_theta_min 1.46
_exptl_absorpt_coefficient_mu 0.317
_exptl_absorpt_correction_T_max 0.9249
_exptl_absorpt_correction_T_min 0.8836
_exptl_absorpt_correction_type empirical
_exptl_absorpt_process_details 'Bruker SADABS'
_exptl_crystal_colour colorless
_exptl_crystal_density_diffrn 1.170
_exptl_crystal_density_meas ?
_exptl_crystal_density_method 'not measured'
_exptl_crystal_description block
_exptl_crystal_F_000 1504
_exptl_crystal_size_max 0.40
_exptl_crystal_size_mid 0.30
_exptl_crystal_size_min 0.25
_refine_diff_density_max 1.188
_refine_diff_density_min -0.610
_refine_diff_density_rms 0.088
_refine_ls_extinction_method none
_refine_ls_goodness_of_fit_ref 1.050
_refine_ls_hydrogen_treatment mixed
_refine_ls_matrix_type full
_refine_ls_number_parameters 395
_refine_ls_number_reflns 3711
_refine_ls_number_restraints 6
_refine_ls_restrained_S_all 1.053
_refine_ls_R_factor_all 0.1423
_refine_ls_R_factor_gt 0.0844
_refine_ls_shift/su_max 0.000
_refine_ls_shift/su_mean 0.000
_refine_ls_structure_factor_coef Fsqd
_refine_ls_weighting_details 'calc w=1/[\s^2^(Fo^2^)+(0.1448P)^2^+4.4412P] where P=(Fo^2^+2Fc^2^)/3'
_refine_ls_weighting_scheme calc
_refine_ls_wR_factor_gt 0.2166
_refine_ls_wR_factor_ref 0.2466
_reflns_number_gt 2242
_reflns_number_total 3711
_reflns_threshold_expression >2sigma(I)
_cod_data_source_file ic051674jsup3.cif
_cod_data_source_block zrthd21m
_cod_depositor_comments
;
The following automatic conversions were performed:

'_symmetry_cell_setting' value 'Monoclinic' changed to 'monoclinic'
according to /home/saulius/struct/CIF-dictionaries/cif_core.dic
dictionary named 'cif_core.dic' version 2.4.2 from
2011-04-26.

'_exptl_absorpt_correction_type' value 'Empirical'
changed to 'empirical' according to
/home/saulius/struct/CIF-dictionaries/cif_core.dic dictionary named
'cif_core.dic' version 2.4.2 from 2011-04-26.

Automatic conversion script
Id: cif_fix_values 1891 2012-01-12 08:04:46Z andrius 

The following automatic conversions were performed:

'_exptl_crystal_density_meas' value 'not measured' was changed to '?'
- the value is perceived as not measured.

Automatic conversion script
Id: cif_fix_values 3008 2015-01-20 13:52:24Z robertas 
;
_cod_original_cell_volume 3975.0(18)
_cod_original_sg_symbol_H-M P2(1)/c
_cod_database_code 4331848

loop_
_symmetry_equiv_pos_as_xyz
'x, y, z'
'-x, y+1/2, -z+1/2'
'-x, -y, -z'
'x, -y-1/2, z-1/2'

loop_
_atom_site_label
_atom_site_type_symbol
_atom_site_fract_x
_atom_site_fract_y
_atom_site_fract_z
_atom_site_U_iso_or_equiv
_atom_site_adp_type
_atom_site_occupancy
_atom_site_symmetry_multiplicity
_atom_site_calc_flag
_atom_site_refinement_flags
Zr1 Zr 0.17914(12) 0.42094(5) 0.21584(5) 0.0665(6) Uani 1 1 d .
O5 O 0.2570(8) 0.4934(4) 0.2795(5) 0.091(3) Uani 1 1 d .
O4 O 0.1269(8) 0.3945(4) 0.3192(5) 0.076(2) Uani 1 1 d .
O3 O 0.1589(7) 0.4949(4) 0.1395(3) 0.069(2) Uani 1 1 d .
O2 O -0.0095(8) 0.4634(4) 0.2190(4) 0.077(2) Uani 1 1 d .
O7 O 0.3060(8) 0.4024(4) 0.1422(4) 0.072(2) Uani 1 1 d .
O6 O 0.3517(8) 0.3734(4) 0.2762(4) 0.078(2) Uani 1 1 d .
O1 O 0.0887(9) 0.3474(3) 0.1833(4) 0.091(3) Uani 1 1 d D
C9 C 0.1512(12) 0.4151(6) 0.3779(8) 0.075(4) Uani 1 1 d .
C10 C 0.0982(14) 0.3771(6) 0.4360(6) 0.081(4) Uani 1 1 d .
C2 C -0.0645(12) 0.5133(7) 0.1997(6) 0.069(3) Uani 1 1 d .
C5 C 0.1504(13) 0.5919(5) 0.0796(6) 0.072(3) Uani 1 1 d .
C11 C 0.4216(13) 0.3533(7) 0.0619(6) 0.083(4) Uani 1 1 d .
C4 C 0.0908(14) 0.5474(6) 0.1275(6) 0.070(4) Uani 1 1 d .
C12 C 0.3968(13) 0.3635(6) 0.1363(6) 0.065(3) Uani 1 1 d .
C6 C 0.3467(16) 0.5691(6) 0.3681(7) 0.091(4) Uani 1 1 d .
C13 C 0.4641(12) 0.3312(5) 0.1939(6) 0.073(3) Uani 1 1 d .
H13A H 0.5269 0.3010 0.1858 0.088 Uiso 1 1 calc R
C7 C 0.2706(14) 0.5094(6) 0.3482(7) 0.085(4) Uani 1 1 d .
C14 C 0.4450(13) 0.3405(5) 0.2616(6) 0.066(3) Uani 1 1 d .
C15 C 0.5241(14) 0.3066(7) 0.3255(6) 0.088(4) Uani 1 1 d .
C3 C -0.0182(13) 0.5573(6) 0.1560(7) 0.075(4) Uani 1 1 d .
H3A H -0.0648 0.5953 0.1462 0.090 Uiso 1 1 calc R
C501 C 0.2991(16) 0.5996(7) 0.1091(8) 0.123(5) Uani 1 1 d .
H50A H 0.3388 0.6274 0.0783 0.185 Uiso 1 1 calc R
H50B H 0.3419 0.5587 0.1112 0.185 Uiso 1 1 calc R
H50C H 0.3102 0.6176 0.1564 0.185 Uiso 1 1 calc R
C8 C 0.2189(14) 0.4706(7) 0.3958(6) 0.087(4) Uani 1 1 d .
H8A H 0.2311 0.4833 0.4436 0.105 Uiso 1 1 calc R
C1 C -0.1978(12) 0.5252(6) 0.2234(6) 0.074(3) Uani 1 1 d .
C121 C 0.452(2) 0.4166(8) 0.0329(8) 0.153(7) Uani 1 1 d .
H12A H 0.5346 0.4324 0.0591 0.230 Uiso 1 1 calc R
H12B H 0.3811 0.4459 0.0377 0.230 Uiso 1 1 calc R
H12C H 0.4586 0.4124 -0.0168 0.230 Uiso 1 1 calc R
C151 C 0.550(2) 0.3501(9) 0.3858(8) 0.202(11) Uani 1 1 d .
H15A H 0.6005 0.3287 0.4264 0.303 Uiso 1 1 calc R
H15B H 0.4663 0.3643 0.3977 0.303 Uiso 1 1 calc R
H15C H 0.5992 0.3862 0.3734 0.303 Uiso 1 1 calc R
C502 C 0.0894(16) 0.6559(6) 0.0805(9) 0.134(6) Uani 1 1 d .
H50D H -0.0047 0.6531 0.0624 0.200 Uiso 1 1 calc R
H50E H 0.1303 0.6844 0.0510 0.200 Uiso 1 1 calc R
H50F H 0.1030 0.6718 0.1288 0.200 Uiso 1 1 calc R
C101 C -0.2718(18) 0.5785(9) 0.1904(12) 0.201(11) Uani 1 1 d .
H10A H -0.2984 0.5704 0.1401 0.302 Uiso 1 1 calc R
H10B H -0.2169 0.6159 0.1971 0.302 Uiso 1 1 calc R
H10C H -0.3498 0.5848 0.2120 0.302 Uiso 1 1 calc R
C503 C 0.1351(17) 0.5615(7) 0.0075(7) 0.127(6) Uani 1 1 d .
H50G H 0.0419 0.5576 -0.0122 0.190 Uiso 1 1 calc R
H50H H 0.1754 0.5200 0.0119 0.190 Uiso 1 1 calc R
H50I H 0.1783 0.5873 -0.0237 0.190 Uiso 1 1 calc R
C61 C 0.361(3) 0.5840(10) 0.4441(9) 0.258(16) Uani 1 1 d .
H61A H 0.4084 0.6235 0.4537 0.388 Uiso 1 1 calc R
H61B H 0.4098 0.5505 0.4716 0.388 Uiso 1 1 calc R
H61C H 0.2740 0.5878 0.4572 0.388 Uiso 1 1 calc R
C122 C 0.2958(17) 0.3320(10) 0.0151(8) 0.181(9) Uani 1 1 d .
H12D H 0.2713 0.2907 0.0302 0.271 Uiso 1 1 calc R
H12E H 0.3098 0.3299 -0.0338 0.271 Uiso 1 1 calc R
H12F H 0.2255 0.3618 0.0187 0.271 Uiso 1 1 calc R
C152 C 0.4454(19) 0.2513(10) 0.3394(10) 0.186(10) Uani 1 1 d .
H15D H 0.4926 0.2280 0.3795 0.280 Uiso 1 1 calc R
H15E H 0.4308 0.2244 0.2979 0.280 Uiso 1 1 calc R
H15F H 0.3608 0.2652 0.3500 0.280 Uiso 1 1 calc R
C62 C 0.4743(19) 0.5635(10) 0.3461(14) 0.230(14) Uani 1 1 d .
H62A H 0.5243 0.6020 0.3578 0.346 Uiso 1 1 calc R
H62B H 0.4618 0.5566 0.2952 0.346 Uiso 1 1 calc R
H62C H 0.5223 0.5282 0.3704 0.346 Uiso 1 1 calc R
C201 C 0.217(3) 0.3675(14) 0.4986(14) 0.116(12) Uiso 0.58(3) 1 d P
C202 C 0.035(4) 0.3151(15) 0.4059(18) 0.136(12) Uiso 0.58(3) 1 d P
C203 C -0.004(3) 0.4194(16) 0.4665(19) 0.133(12) Uiso 0.58(3) 1 d P
C20A C -0.055(4) 0.3917(17) 0.428(2) 0.100(14) Uiso 0.42(3) 1 d P
C20B C 0.143(5) 0.405(2) 0.510(2) 0.128(17) Uiso 0.42(3) 1 d P
C20C C 0.119(4) 0.3087(16) 0.4277(17) 0.084(12) Uiso 0.42(3) 1 d P
C102 C -0.1577(17) 0.5398(11) 0.3023(9) 0.188(9) Uani 1 1 d .
H10D H -0.2364 0.5473 0.3229 0.283 Uiso 1 1 calc R
H10E H -0.1021 0.5771 0.3082 0.283 Uiso 1 1 calc R
H10F H -0.1092 0.5043 0.3260 0.283 Uiso 1 1 calc R
C123 C 0.5316(19) 0.3097(9) 0.0571(7) 0.164(8) Uani 1 1 d .
H12G H 0.5121 0.2687 0.0753 0.245 Uiso 1 1 calc R
H12H H 0.6125 0.3261 0.0850 0.245 Uiso 1 1 calc R
H12I H 0.5426 0.3057 0.0079 0.245 Uiso 1 1 calc R
C63 C 0.273(2) 0.6211(7) 0.3299(11) 0.212(12) Uani 1 1 d .
H63A H 0.3205 0.6603 0.3424 0.319 Uiso 1 1 calc R
H63B H 0.1861 0.6236 0.3426 0.319 Uiso 1 1 calc R
H63C H 0.2651 0.6141 0.2792 0.319 Uiso 1 1 calc R
C153 C 0.6538(16) 0.2845(8) 0.3111(8) 0.135(6) Uani 1 1 d .
H15G H 0.7010 0.2631 0.3527 0.203 Uiso 1 1 calc R
H15H H 0.7053 0.3203 0.3000 0.203 Uiso 1 1 calc R
H15I H 0.6402 0.2556 0.2712 0.203 Uiso 1 1 calc R
C103 C -0.2762(19) 0.4678(9) 0.2185(13) 0.218(12) Uani 1 1 d .
H10G H -0.3051 0.4571 0.1689 0.328 Uiso 1 1 calc R
H10H H -0.3528 0.4743 0.2411 0.328 Uiso 1 1 calc R
H10I H -0.2229 0.4337 0.2421 0.328 Uiso 1 1 calc R
C113 C -0.126(2) 0.2944(12) 0.1455(19) 0.38(3) Uani 1 1 d D
H11A H -0.1623 0.3362 0.1484 0.569 Uiso 1 1 calc R
H11B H -0.1854 0.2634 0.1597 0.569 Uiso 1 1 calc R
H11C H -0.1138 0.2861 0.0971 0.569 Uiso 1 1 calc R
C111 C 0.002(2) 0.2905(11) 0.1927(12) 0.213(11) Uani 1 1 d D
H11D H -0.0153 0.2918 0.2420 0.256 Uiso 1 1 calc R
C112 C 0.076(3) 0.2307(6) 0.185(3) 0.48(4) Uani 1 1 d D
H11E H 0.0210 0.1949 0.1926 0.715 Uiso 1 1 calc R
H11F H 0.1566 0.2299 0.2201 0.715 Uiso 1 1 calc R
H11G H 0.0981 0.2285 0.1379 0.715 Uiso 1 1 calc R

loop_
_atom_site_aniso_label
_atom_site_aniso_U_11
_atom_site_aniso_U_22
_atom_site_aniso_U_33
_atom_site_aniso_U_23
_atom_site_aniso_U_13
_atom_site_aniso_U_12
Zr1 0.0782(9) 0.0696(8) 0.0550(8) 0.0082(6) 0.0210(6) 0.0181(7)
O5 0.070(6) 0.111(7) 0.097(7) 0.067(6) 0.030(5) 0.030(5)
O4 0.087(6) 0.078(6) 0.065(5) -0.006(4) 0.021(5) 0.000(5)
O3 0.072(5) 0.086(6) 0.052(4) 0.004(4) 0.019(4) 0.002(5)
O2 0.080(6) 0.068(5) 0.087(6) 0.019(5) 0.027(5) 0.022(5)
O7 0.075(6) 0.091(6) 0.055(5) 0.005(4) 0.024(4) 0.025(5)
O6 0.087(6) 0.094(6) 0.056(5) 0.011(4) 0.021(4) 0.032(6)
O1 0.116(7) 0.051(5) 0.115(6) -0.010(4) 0.042(6) -0.026(5)
C9 0.061(8) 0.081(10) 0.083(10) -0.010(9) 0.007(7) 0.006(8)
C10 0.110(11) 0.083(9) 0.060(8) 0.019(7) 0.042(8) 0.008(8)
C2 0.060(9) 0.090(10) 0.058(8) -0.009(7) 0.010(7) 0.006(8)
C5 0.088(10) 0.053(8) 0.079(9) 0.017(7) 0.025(7) -0.003(7)
C11 0.083(10) 0.114(11) 0.056(8) -0.006(7) 0.022(7) 0.032(9)
C4 0.075(10) 0.048(8) 0.078(9) 0.003(7) -0.016(8) 0.009(8)
C12 0.077(9) 0.071(8) 0.049(8) -0.012(7) 0.015(7) -0.012(8)
C6 0.128(13) 0.057(8) 0.085(10) -0.015(7) 0.011(8) -0.041(9)
C13 0.089(10) 0.074(8) 0.059(8) -0.002(7) 0.018(7) 0.023(7)
C7 0.094(11) 0.096(11) 0.066(9) 0.029(8) 0.018(8) 0.035(9)
C14 0.072(9) 0.067(8) 0.062(9) -0.001(6) 0.018(7) 0.013(7)
C15 0.082(10) 0.116(11) 0.068(9) 0.015(8) 0.014(8) 0.047(10)
C3 0.057(9) 0.082(10) 0.089(9) 0.021(8) 0.021(7) 0.021(8)
C501 0.124(14) 0.129(13) 0.120(12) 0.005(10) 0.029(11) -0.039(11)
C8 0.109(11) 0.100(10) 0.055(8) -0.012(8) 0.019(7) -0.017(9)
C1 0.062(9) 0.082(9) 0.081(9) 0.006(7) 0.020(7) 0.017(8)
C121 0.21(2) 0.164(16) 0.108(12) 0.045(12) 0.088(13) 0.018(15)
C151 0.24(2) 0.23(2) 0.095(13) -0.065(14) -0.084(14) 0.122(19)
C502 0.144(14) 0.082(11) 0.182(16) 0.050(10) 0.050(12) -0.004(11)
C101 0.132(15) 0.23(2) 0.27(3) 0.14(2) 0.118(17) 0.121(16)
C503 0.180(16) 0.139(13) 0.060(9) 0.019(9) 0.016(9) -0.057(12)
C61 0.44(4) 0.24(2) 0.093(14) -0.062(14) 0.018(19) -0.20(3)
C122 0.144(16) 0.30(3) 0.094(12) -0.074(14) 0.019(12) -0.077(18)
C152 0.138(16) 0.23(2) 0.181(18) 0.140(17) 0.000(13) -0.029(17)
C62 0.122(17) 0.26(3) 0.34(3) -0.15(2) 0.13(2) -0.104(18)
C102 0.113(14) 0.33(3) 0.137(16) -0.057(18) 0.057(13) 0.030(17)
C123 0.21(2) 0.215(18) 0.072(10) -0.003(11) 0.047(11) 0.116(17)
C63 0.31(3) 0.071(12) 0.22(2) 0.000(13) -0.06(2) 0.011(16)
C153 0.120(14) 0.167(16) 0.115(12) 0.033(11) 0.011(11) 0.046(13)
C103 0.153(19) 0.143(17) 0.40(4) -0.09(2) 0.16(2) -0.070(16)
C113 0.37(5) 0.31(4) 0.39(5) 0.18(4) -0.13(4) -0.17(4)
C111 0.24(3) 0.21(3) 0.20(2) -0.06(2) 0.05(2) -0.08(3)
C112 0.30(5) 0.093(19) 0.97(11) -0.09(4) -0.07(5) 0.02(2)

loop_
_atom_type_symbol
_atom_type_description
_atom_type_scat_dispersion_real
_atom_type_scat_dispersion_imag
_atom_type_scat_source
C C 0.0033 0.0016 'International Tables Vol C Tables 4.2.6.8 and 6.1.1.4'
H H 0.0000 0.0000 'International Tables Vol C Tables 4.2.6.8 and 6.1.1.4'
O O 0.0106 0.0060 'International Tables Vol C Tables 4.2.6.8 and 6.1.1.4'
Zr Zr -2.9673 0.5597 'International Tables Vol C Tables 4.2.6.8 and 6.1.1.4'

loop_
_geom_angle_atom_site_label_1
_geom_angle_atom_site_label_2
_geom_angle_atom_site_label_3
_geom_angle
O1 Zr1 O5 162.1(3)
O1 Zr1 O7 87.1(3)
O5 Zr1 O7 108.4(3)
O1 Zr1 O3 113.7(3)
O5 Zr1 O3 80.6(3)
O7 Zr1 O3 71.3(3)
O1 Zr1 O2 87.7(3)
O5 Zr1 O2 86.0(3)
O7 Zr1 O2 139.4(3)
O3 Zr1 O2 74.2(3)
O1 Zr1 O6 95.8(3)
O5 Zr1 O6 80.5(3)
O7 Zr1 O6 74.4(3)
O3 Zr1 O6 132.6(3)
O2 Zr1 O6 146.3(3)
O1 Zr1 O4 84.5(3)
O5 Zr1 O4 77.7(3)
O7 Zr1 O4 145.3(3)
O3 Zr1 O4 142.3(3)
O2 Zr1 O4 73.9(3)
O6 Zr1 O4 73.1(3)
C7 O5 Zr1 137.8(8)
C9 O4 Zr1 135.0(9)
C4 O3 Zr1 137.0(8)
C2 O2 Zr1 136.4(8)
C12 O7 Zr1 136.8(7)
C14 O6 Zr1 135.9(7)
C111 O1 Zr1 152.5(10)
O4 C9 C8 124.2(12)
O4 C9 C10 116.3(12)
C8 C9 C10 119.4(13)
C20C C10 C20B 117(2)
C20C C10 C202 34.8(15)
C20B C10 C202 136(2)
C20C C10 C9 111.1(15)
C20B C10 C9 111.9(19)
C202 C10 C9 110.9(15)
C20C C10 C203 136(2)
C20B C10 C203 63(2)
C202 C10 C203 111(2)
C9 C10 C203 108.1(14)
C20C C10 C201 81.2(18)
C20B C10 C201 43.8(17)
C202 C10 C201 113.5(19)
C9 C10 C201 106.9(14)
C203 C10 C201 105.9(17)
C20C C10 C20A 110(2)
C20B C10 C20A 98(2)
C202 C10 C20A 77(2)
C9 C10 C20A 107.3(15)
C203 C10 C20A 37.4(14)
C201 C10 C20A 136.7(18)
O2 C2 C3 125.1(12)
O2 C2 C1 116.1(12)
C3 C2 C1 118.8(13)
C502 C5 C503 114.9(12)
C502 C5 C4 110.2(11)
C503 C5 C4 107.3(10)
C502 C5 C501 106.8(12)
C503 C5 C501 108.8(12)
C4 C5 C501 108.7(10)
C123 C11 C12 113.9(11)
C123 C11 C121 109.2(14)
C12 C11 C121 107.5(11)
C123 C11 C122 111.2(13)
C12 C11 C122 109.8(12)
C121 C11 C122 104.8(14)
O3 C4 C3 121.2(12)
O3 C4 C5 112.1(12)
C3 C4 C5 126.7(12)
O7 C12 C13 122.0(10)
O7 C12 C11 115.1(11)
C13 C12 C11 122.8(12)
C62 C6 C63 109.3(17)
C62 C6 C61 111.3(18)
C63 C6 C61 106.7(16)
C62 C6 C7 108.4(13)
C63 C6 C7 108.1(13)
C61 C6 C7 113.0(13)
C14 C13 C12 123.7(11)
O5 C7 C8 120.1(13)
O5 C7 C6 115.0(12)
C8 C7 C6 124.8(13)
O6 C14 C13 122.3(11)
O6 C14 C15 113.9(10)
C13 C14 C15 123.4(12)
C151 C15 C152 112.9(16)
C151 C15 C153 107.5(14)
C152 C15 C153 108.6(14)
C151 C15 C14 109.4(12)
C152 C15 C14 106.7(12)
C153 C15 C14 111.8(12)
C4 C3 C2 122.2(12)
C9 C8 C7 124.9(12)
C101 C1 C103 112.5(15)
C101 C1 C102 107.8(15)
C103 C1 C102 106.7(15)
C101 C1 C2 115.3(12)
C103 C1 C2 110.7(12)
C102 C1 C2 102.9(10)
C20B C201 C10 66(3)
C20B C201 C20C 107(3)
C10 C201 C20C 47.4(14)
C20C C202 C10 69(3)
C20C C202 C20A 119(4)
C10 C202 C20A 52.5(16)
C20A C203 C10 72(3)
C20A C203 C20B 126(4)
C10 C203 C20B 57(2)
C203 C20A C10 70(3)
C203 C20A C202 116(4)
C10 C20A C202 50.1(16)
C201 C20B C10 70(3)
C201 C20B C203 128(4)
C10 C20B C203 60(2)
C202 C20C C10 76(4)
C202 C20C C201 124(4)
C10 C20C C201 51.4(14)
C113 C111 C112 113.8(17)
C113 C111 O1 111.1(18)
C112 C111 O1 110.3(17)

loop_
_geom_bond_atom_site_label_1
_geom_bond_atom_site_label_2
_geom_bond_distance
Zr1 O1 1.847(8)
Zr1 O5 2.017(10)
Zr1 O7 2.091(8)
Zr1 O3 2.108(7)
Zr1 O2 2.123(8)
Zr1 O6 2.165(8)
Zr1 O4 2.185(8)
O5 C7 1.327(14)
O4 C9 1.178(13)
O3 C4 1.299(12)
O2 C2 1.214(13)
O7 C12 1.251(13)
O6 C14 1.240(12)
O1 C111 1.51(2)
C9 C8 1.366(16)
C9 C10 1.529(16)
C10 C20C 1.46(3)
C10 C20B 1.52(4)
C10 C202 1.52(3)
C10 C203 1.55(3)
C10 C201 1.56(3)
C10 C20A 1.57(4)
C2 C3 1.375(16)
C2 C1 1.518(16)
C5 C502 1.481(16)
C5 C503 1.491(16)
C5 C4 1.500(16)
C5 C501 1.526(18)
C11 C123 1.459(17)
C11 C12 1.487(15)
C11 C121 1.490(18)
C11 C122 1.493(18)
C4 C3 1.329(16)
C12 C13 1.363(14)
C6 C62 1.43(2)
C6 C63 1.445(19)
C6 C61 1.46(2)
C6 C7 1.486(16)
C13 C14 1.343(15)
C7 C8 1.382(16)
C14 C15 1.511(15)
C15 C151 1.451(18)
C15 C152 1.458(19)
C15 C153 1.466(18)
C1 C101 1.430(17)
C1 C103 1.439(19)
C1 C102 1.510(18)
C201 C20B 1.15(4)
C201 C20C 1.97(4)
C202 C20C 0.89(4)
C202 C20A 1.93(5)
C203 C20A 1.00(4)
C203 C20B 1.60(5)
C113 C111 1.446(17)
C111 C112 1.480(17)
